data_1555244
loop_
_publ_author_name
'Chen, Jing-Xing'
'Han, Jian-Wei'
'Wong, Henry N. C.'

_publ_section_title
;
 Synthesis and Chiroptical Properties of Double-Helical (M)- and
 (P)-o-Oligophenylenes.
;
_journal_issue 17
_journal_name_full 'Organic letters'
_journal_page_first 4296
_journal_page_last 4299
_journal_paper_doi 10.1021/acs.orglett.5b02102
_journal_volume 17
_journal_year 2015
_chemical_absolute_configuration ad
_chemical_formula_sum 'C76 H78 O16 S4'
_chemical_formula_weight 1375.62
_space_group_IT_number 96
_space_group_name_Hall 'P 4nw 2abw'
_space_group_name_H-M_alt 'P 43 21 2'
_symmetry_cell_setting tetragonal
_symmetry_space_group_name_H-M 'P 43 21 2'
_atom_sites_solution_hydrogens geom
_atom_sites_solution_primary direct
_atom_sites_solution_secondary difmap
_audit_creation_method SHELXL-97
_cell_angle_alpha 90.00
_cell_angle_beta 90.00
_cell_angle_gamma 90.00
_cell_formula_units_Z 4
_cell_length_a 13.3557(7)
_cell_length_b 13.3557(7)
_cell_length_c 44.138(3)
_cell_measurement_reflns_used 5483
_cell_measurement_temperature 293(2)
_cell_measurement_theta_max 41.719
_cell_measurement_theta_min 4.314
_cell_volume 7873.1(8)
_computing_cell_refinement 'Bruker SMART'
_computing_data_collection 'Bruker SMART'
_computing_data_reduction 'Bruker SHELXTL'
_computing_molecular_graphics 'Bruker SHELXTL'
_computing_publication_material 'Bruker SHELXTL'
_computing_structure_refinement 'SHELXL-97 (Sheldrick, 1997)'
_computing_structure_solution 'SHELXS-97 (Sheldrick, 1990)'
_diffrn_ambient_temperature 293(2)
_diffrn_measured_fraction_theta_full 0.996
_diffrn_measured_fraction_theta_max 0.996
_diffrn_measurement_device_type 'CCD area detector'
_diffrn_measurement_method 'phi and omega scans'
_diffrn_radiation_monochromator graphite
_diffrn_radiation_source 'fine-focus sealed tube'
_diffrn_radiation_type MoK\a
_diffrn_radiation_wavelength 0.71073
_diffrn_reflns_av_R_equivalents 0.0000
_diffrn_reflns_av_sigmaI/netI 0.0431
_diffrn_reflns_limit_h_max 11
_diffrn_reflns_limit_h_min -10
_diffrn_reflns_limit_k_max 16
_diffrn_reflns_limit_k_min 0
_diffrn_reflns_limit_l_max 53
_diffrn_reflns_limit_l_min 0
_diffrn_reflns_number 7308
_diffrn_reflns_theta_full 25.50
_diffrn_reflns_theta_max 25.50
_diffrn_reflns_theta_min 1.59
_exptl_absorpt_coefficient_mu 0.181
_exptl_absorpt_correction_T_max 1.00000
_exptl_absorpt_correction_T_min 0.39513
_exptl_absorpt_correction_type empirical
_exptl_absorpt_process_details sadabs
_exptl_crystal_colour colorless
_exptl_crystal_density_diffrn 1.161
_exptl_crystal_density_method 'not measured'
_exptl_crystal_description prismatic
_exptl_crystal_F_000 2904
_exptl_crystal_size_max 0.321
_exptl_crystal_size_mid 0.212
_exptl_crystal_size_min 0.146
_platon_squeeze_details
;
;
_refine_diff_density_max 0.420
_refine_diff_density_min -0.352
_refine_diff_density_rms 0.099
_refine_ls_abs_structure_details 'Flack H D (1983), Acta Cryst. A39, 876-881'
_refine_ls_abs_structure_Flack 0.05(10)
_refine_ls_extinction_method none
_refine_ls_goodness_of_fit_ref 1.080
_refine_ls_hydrogen_treatment constr
_refine_ls_matrix_type full
_refine_ls_number_parameters 439
_refine_ls_number_reflns 7308
_refine_ls_number_restraints 18
_refine_ls_restrained_S_all 1.095
_refine_ls_R_factor_all 0.0848
_refine_ls_R_factor_gt 0.0679
_refine_ls_shift/su_max 0.002
_refine_ls_shift/su_mean 0.000
_refine_ls_structure_factor_coef Fsqd
_refine_ls_weighting_details 'calc w=1/[\s^2^(Fo^2^)+(0.1030P)^2^+0.5101P] where P=(Fo^2^+2Fc^2^)/3'
_refine_ls_weighting_scheme calc
_refine_ls_wR_factor_gt 0.1641
_refine_ls_wR_factor_ref 0.1731
_reflns_number_gt 5712
_reflns_number_total 7308
_reflns_threshold_expression >2sigma(I)
_cod_data_source_file (M)-19.cif
_cod_data_source_block cd212269
_cod_depositor_comments
;
The following automatic conversions were performed:

data item '_symmetry_cell_setting' value 'Tetragonal' was changed to
'tetragonal' in accordance with the
/home/saulius/struct/COD-crude-data/automatic-downloads/DataCite-retrospective/ACS/depositions/lib/dictionaries/cif_core.dic
dictionary named 'cif_core.dic' version 2.4.2 last updated on
2011-04-26.

Automatic conversion script
Id: cif_fix_values 6909 2019-04-08 15:41:33Z antanas 
;
_cod_original_sg_symbol_H-M P4(3)2(1)2
_cod_database_code 1555244

loop_
_symmetry_equiv_pos_as_xyz
'x, y, z'
'-x, -y, z+1/2'
'-y+1/2, x+1/2, z+3/4'
'y+1/2, -x+1/2, z+1/4'
'-x+1/2, y+1/2, -z+3/4'
'x+1/2, -y+1/2, -z+1/4'
'y, x, -z'
'-y, -x, -z+1/2'

loop_
_atom_site_label
_atom_site_type_symbol
_atom_site_fract_x
_atom_site_fract_y
_atom_site_fract_z
_atom_site_U_iso_or_equiv
_atom_site_adp_type
_atom_site_occupancy
_atom_site_symmetry_multiplicity
_atom_site_calc_flag
_atom_site_refinement_flags
S1 S 0.28822(7) 0.62647(8) 0.10973(2) 0.0482(2) Uani 1 1 d .
S2 S 0.52907(9) 0.96403(7) 0.07115(2) 0.0579(3) Uani 1 1 d .
O1 O 0.36484(18) 0.69397(19) 0.09033(5) 0.0476(6) Uani 1 1 d .
O2 O 0.2923(2) 0.5275(2) 0.09893(8) 0.0706(8) Uani 1 1 d .
O3 O 0.3066(2) 0.6436(3) 0.14093(6) 0.0691(8) Uani 1 1 d .
O4 O 0.1405(5) 0.8682(4) 0.06834(11) 0.1318(19) Uani 1 1 d .
O5 O 0.4354(2) 0.89115(19) 0.06661(5) 0.0547(7) Uani 1 1 d .
O6 O 0.6065(2) 0.9338(2) 0.05161(8) 0.0809(10) Uani 1 1 d .
O7 O 0.5442(3) 0.9665(2) 0.10264(7) 0.0830(10) Uani 1 1 d .
O8 O 0.3433(4) 1.1766(3) 0.02281(10) 0.1070(14) Uani 1 1 d .
C1 C 0.4661(3) 0.6635(3) 0.08682(8) 0.0426(8) Uani 1 1 d .
C2 C 0.5162(3) 0.6130(3) 0.10876(8) 0.0484(9) Uani 1 1 d .
H2 H 0.4837 0.5949 0.1266 0.058 Uiso 1 1 calc R
C3 C 0.6142(3) 0.5890(3) 0.10463(9) 0.0548(10) Uani 1 1 d .
H3 H 0.6491 0.5559 0.1199 0.066 Uiso 1 1 calc R
C4 C 0.6623(3) 0.6135(3) 0.07789(9) 0.0506(9) Uani 1 1 d .
H4 H 0.7286 0.5944 0.0749 0.061 Uiso 1 1 calc R
C5 C 0.6125(3) 0.6662(3) 0.05552(8) 0.0420(8) Uani 1 1 d .
C6 C 0.5117(2) 0.6923(3) 0.05932(8) 0.0389(8) Uani 1 1 d .
C7 C 0.4550(2) 0.7454(2) 0.03490(7) 0.0356(7) Uani 1 1 d .
C8 C 0.4211(3) 0.8428(3) 0.03834(8) 0.0421(8) Uani 1 1 d .
C9 C 0.3665(3) 0.8910(3) 0.01662(9) 0.0570(10) Uani 1 1 d .
H9 H 0.3419 0.9551 0.0201 0.068 Uiso 1 1 calc R
C10 C 0.3483(4) 0.8434(4) -0.01049(10) 0.0687(12) Uani 1 1 d .
H10 H 0.3146 0.8764 -0.0260 0.082 Uiso 1 1 calc R
C11 C 0.3807(3) 0.7465(3) -0.01435(9) 0.0524(9) Uani 1 1 d .
H11 H 0.3666 0.7137 -0.0324 0.063 Uiso 1 1 calc R
C12 C 0.4336(2) 0.6966(3) 0.00782(8) 0.0408(8) Uani 1 1 d .
C13 C 0.4631(3) 0.5897(3) 0.00369(7) 0.0420(8) Uani 1 1 d .
C14 C 0.5630(3) 0.5630(3) 0.0000 0.0416(11) Uani 1 2 d S
C15 C 0.6423(3) 0.6423(3) 0.0000 0.0395(11) Uani 1 2 d S
C16 C 0.6652(2) 0.6926(3) 0.02695(8) 0.0414(8) Uani 1 1 d .
C17 C 0.7394(2) 0.7652(3) 0.02652(10) 0.0477(9) Uani 1 1 d .
H17 H 0.7563 0.7986 0.0443 0.057 Uiso 1 1 calc R
C18 C 0.7878(3) 0.7878(3) 0.0000 0.0501(13) Uani 1 2 d S
H18 H 0.8371 0.8371 0.0000 0.060 Uiso 1 2 calc SR
C19 C 0.4162(3) 0.4162(3) 0.0000 0.0539(14) Uani 1 2 d S
H19 H 0.3670 0.3670 0.0000 0.065 Uiso 1 2 calc SR
C20 C 0.3899(3) 0.5143(3) 0.00249(8) 0.0484(9) Uani 1 1 d .
H20 H 0.3225 0.5317 0.0034 0.058 Uiso 1 1 calc R
C21 C 0.1767(3) 0.6893(3) 0.10042(9) 0.0536(10) Uani 1 1 d .
H21A H 0.1247 0.6632 0.1136 0.064 Uiso 1 1 calc R
H21B H 0.1858 0.7591 0.1058 0.064 Uiso 1 1 calc R
C22 C 0.1361(3) 0.6868(3) 0.06844(8) 0.0529(9) Uani 1 1 d .
C23 C 0.2036(4) 0.6493(6) 0.04208(9) 0.0894(18) Uani 1 1 d .
H23A H 0.2385 0.5884 0.0477 0.107 Uiso 1 1 calc R
H23B H 0.2525 0.6998 0.0365 0.107 Uiso 1 1 calc R
C24 C 0.1293(4) 0.6294(5) 0.01556(9) 0.0886(17) Uani 1 1 d .
H24A H 0.1481 0.6665 -0.0025 0.106 Uiso 1 1 calc R
H24B H 0.1255 0.5587 0.0107 0.106 Uiso 1 1 calc R
C25 C 0.0298(4) 0.6681(5) 0.02897(11) 0.0827(16) Uani 1 1 d .
H25 H -0.0299 0.6444 0.0183 0.099 Uiso 1 1 calc R
C26 C 0.0360(6) 0.7806(6) 0.03196(17) 0.123(2) Uani 1 1 d U
H26A H -0.0287 0.8093 0.0369 0.147 Uiso 1 1 calc R
H26B H 0.0610 0.8112 0.0135 0.147 Uiso 1 1 calc R
C27 C 0.1101(5) 0.7932(5) 0.05806(13) 0.0917(17) Uani 1 1 d .
C28 C 0.0370(3) 0.6321(4) 0.06214(10) 0.0727(13) Uani 1 1 d .
C29 C -0.0465(4) 0.6734(7) 0.08281(16) 0.121(2) Uani 1 1 d U
H29A H -0.1106 0.6542 0.0749 0.182 Uiso 1 1 calc R
H29B H -0.0421 0.7451 0.0836 0.182 Uiso 1 1 calc R
H29C H -0.0387 0.6466 0.1028 0.182 Uiso 1 1 calc R
C30 C 0.0458(7) 0.5196(5) 0.06561(16) 0.128(3) Uani 1 1 d U
H30A H 0.1009 0.4957 0.0537 0.192 Uiso 1 1 calc R
H30B H -0.0150 0.4885 0.0589 0.192 Uiso 1 1 calc R
H30C H 0.0570 0.5034 0.0865 0.192 Uiso 1 1 calc R
C31 C 0.4866(4) 1.0810(3) 0.05862(10) 0.0666(12) Uani 1 1 d .
H31A H 0.5439 1.1257 0.0589 0.080 Uiso 1 1 calc R
H31B H 0.4677 1.0730 0.0375 0.080 Uiso 1 1 calc R
C32 C 0.4014(4) 1.1360(3) 0.07404(10) 0.0718(13) Uani 1 1 d .
C33 C 0.3213(5) 1.0719(4) 0.09085(16) 0.099(2) Uani 1 1 d .
H33A H 0.3522 1.0236 0.1043 0.119 Uiso 1 1 calc R
H33B H 0.2779 1.0372 0.0767 0.119 Uiso 1 1 calc R
C34 C 0.2629(6) 1.1543(5) 0.10893(18) 0.130(3) Uani 1 1 d .
H34A H 0.1922 1.1530 0.1039 0.156 Uiso 1 1 calc R
H34B H 0.2704 1.1445 0.1306 0.156 Uiso 1 1 calc R
C35 C 0.3092(7) 1.2501(4) 0.09930(18) 0.135(3) Uani 1 1 d .
H35 H 0.2971 1.3057 0.1133 0.162 Uiso 1 1 calc R
C36 C 0.2835(6) 1.2740(5) 0.06661(17) 0.120(2) Uani 1 1 d .
H36A H 0.3065 1.3403 0.0610 0.144 Uiso 1 1 calc R
H36B H 0.2120 1.2693 0.0630 0.144 Uiso 1 1 calc R
C37 C 0.3407(5) 1.1925(4) 0.04943(18) 0.0964(18) Uani 1 1 d .
C38 C 0.4195(6) 1.2214(4) 0.09628(12) 0.0918(18) Uani 1 1 d .
C39 C 0.4767(7) 1.1879(5) 0.12612(14) 0.129(3) Uani 1 1 d .
H39A H 0.4925 1.2459 0.1380 0.194 Uiso 1 1 calc R
H39B H 0.5374 1.1538 0.1207 0.194 Uiso 1 1 calc R
H39C H 0.4348 1.1437 0.1377 0.194 Uiso 1 1 calc R
C40 C 0.4837(7) 1.3037(4) 0.08256(16) 0.119(2) Uani 1 1 d .
H40A H 0.4562 1.3234 0.0634 0.179 Uiso 1 1 calc R
H40B H 0.5507 1.2794 0.0797 0.179 Uiso 1 1 calc R
H40C H 0.4848 1.3604 0.0959 0.179 Uiso 1 1 calc R

loop_
_atom_site_aniso_label
_atom_site_aniso_U_11
_atom_site_aniso_U_22
_atom_site_aniso_U_33
_atom_site_aniso_U_23
_atom_site_aniso_U_13
_atom_site_aniso_U_12
S1 0.0401(5) 0.0568(6) 0.0476(5) 0.0049(4) -0.0004(4) -0.0003(4)
S2 0.0691(7) 0.0456(5) 0.0590(6) -0.0107(5) -0.0102(5) 0.0075(5)
O1 0.0366(12) 0.0552(15) 0.0510(14) 0.0072(12) 0.0038(11) 0.0071(11)
O2 0.0646(18) 0.0521(16) 0.095(2) 0.0022(16) -0.0046(16) -0.0002(15)
O3 0.0574(17) 0.100(2) 0.0495(16) 0.0073(16) 0.0006(13) -0.0058(16)
O4 0.190(5) 0.082(3) 0.124(3) 0.016(3) -0.058(4) -0.020(3)
O5 0.0742(18) 0.0473(15) 0.0427(13) -0.0074(12) 0.0033(12) 0.0073(13)
O6 0.0582(19) 0.071(2) 0.114(3) -0.0329(18) 0.0000(18) 0.0077(16)
O7 0.119(3) 0.0657(19) 0.0645(19) -0.0170(16) -0.0334(19) 0.0121(19)
O8 0.138(4) 0.088(3) 0.094(3) 0.005(2) -0.025(3) 0.030(3)
C1 0.0388(18) 0.0443(19) 0.0448(19) -0.0071(15) -0.0023(16) 0.0012(15)
C2 0.046(2) 0.059(2) 0.0405(19) 0.0023(17) -0.0032(16) 0.0044(17)
C3 0.051(2) 0.057(2) 0.056(2) 0.0059(19) -0.0169(19) 0.0044(18)
C4 0.0317(17) 0.059(2) 0.062(2) -0.0085(19) -0.0108(16) 0.0075(17)
C5 0.0376(18) 0.0380(17) 0.050(2) -0.0081(15) -0.0047(15) -0.0041(15)
C6 0.0374(18) 0.0386(18) 0.0408(19) -0.0049(15) -0.0065(15) 0.0063(14)
C7 0.0301(15) 0.0382(17) 0.0385(18) -0.0039(14) 0.0050(13) -0.0011(14)
C8 0.047(2) 0.0416(19) 0.0373(18) -0.0037(15) 0.0024(15) 0.0042(15)
C9 0.064(2) 0.043(2) 0.064(2) -0.0091(18) -0.015(2) 0.0098(19)
C10 0.069(3) 0.072(3) 0.065(3) 0.009(2) -0.020(2) 0.017(2)
C11 0.056(2) 0.051(2) 0.050(2) -0.0062(17) -0.0070(18) 0.0027(19)
C12 0.0370(18) 0.048(2) 0.0371(18) -0.0049(16) 0.0056(14) 0.0034(15)
C13 0.0430(18) 0.0460(19) 0.0371(18) -0.0090(15) 0.0005(15) -0.0036(16)
C14 0.0436(17) 0.0436(17) 0.038(3) -0.0063(15) 0.0063(15) -0.008(2)
C15 0.0343(15) 0.0343(15) 0.050(3) -0.0053(14) 0.0053(14) 0.0070(19)
C16 0.0327(17) 0.0361(18) 0.055(2) -0.0016(16) 0.0043(15) 0.0048(14)
C17 0.0301(17) 0.040(2) 0.073(2) -0.0121(18) -0.0048(17) 0.0039(15)
C18 0.0376(16) 0.0376(16) 0.075(4) 0.0049(18) -0.0049(18) -0.006(2)
C19 0.052(2) 0.052(2) 0.057(3) -0.006(2) 0.006(2) -0.018(3)
C20 0.0342(18) 0.056(2) 0.055(2) -0.0110(17) 0.0072(16) -0.0059(16)
C21 0.0372(19) 0.070(3) 0.054(2) -0.0015(19) 0.0072(16) 0.0115(18)
C22 0.0347(18) 0.083(3) 0.041(2) -0.0019(19) 0.0013(16) 0.0031(19)
C23 0.049(2) 0.177(6) 0.042(2) -0.021(3) 0.0037(19) 0.003(3)
C24 0.069(3) 0.153(5) 0.044(2) -0.011(3) -0.007(2) -0.005(4)
C25 0.057(3) 0.122(5) 0.069(3) -0.010(3) -0.020(2) 0.000(3)
C26 0.132(5) 0.120(5) 0.116(5) 0.022(4) -0.052(4) 0.013(4)
C27 0.104(4) 0.087(4) 0.084(4) 0.011(3) -0.036(3) -0.015(4)
C28 0.052(2) 0.104(4) 0.062(3) -0.010(3) -0.004(2) -0.007(3)
C29 0.041(2) 0.198(7) 0.126(5) -0.023(5) 0.013(3) -0.006(3)
C30 0.162(6) 0.113(5) 0.109(4) -0.019(4) -0.014(4) -0.056(4)
C31 0.084(3) 0.051(2) 0.065(3) -0.001(2) 0.012(2) 0.001(2)
C32 0.100(4) 0.047(2) 0.068(3) 0.000(2) 0.018(3) 0.011(2)
C33 0.115(5) 0.063(3) 0.121(5) 0.019(3) 0.055(4) 0.022(3)
C34 0.151(7) 0.093(5) 0.146(6) -0.017(4) 0.063(5) 0.035(4)
C35 0.219(9) 0.054(3) 0.134(6) 0.001(3) 0.076(6) 0.052(4)
C36 0.132(6) 0.078(4) 0.150(6) 0.006(4) 0.014(5) 0.039(4)
C37 0.107(5) 0.057(3) 0.124(5) -0.004(3) 0.002(4) 0.025(3)
C38 0.151(6) 0.050(3) 0.075(3) -0.008(2) 0.014(3) 0.019(3)
C39 0.225(9) 0.085(4) 0.078(4) -0.017(3) 0.005(5) -0.001(5)
C40 0.182(7) 0.052(3) 0.124(5) -0.026(3) 0.009(5) -0.015(4)

loop_
_atom_type_symbol
_atom_type_description
_atom_type_scat_dispersion_real
_atom_type_scat_dispersion_imag
_atom_type_scat_source
C C 0.0033 0.0016 'International Tables Vol C Tables 4.2.6.8 and 6.1.1.4'
H H 0.0000 0.0000 'International Tables Vol C Tables 4.2.6.8 and 6.1.1.4'
O O 0.0106 0.0060 'International Tables Vol C Tables 4.2.6.8 and 6.1.1.4'
S S 0.1246 0.1234 'International Tables Vol C Tables 4.2.6.8 and 6.1.1.4'

loop_
_geom_angle_atom_site_label_1
_geom_angle_atom_site_label_2
_geom_angle_atom_site_label_3
_geom_angle
_geom_angle_site_symmetry_1
_geom_angle_site_symmetry_3
O2 S1 O3 118.3(2) . .
O2 S1 O1 108.74(17) . .
O3 S1 O1 108.43(16) . .
O2 S1 C21 113.7(2) . .
O3 S1 C21 107.24(19) . .
O1 S1 C21 98.45(17) . .
O7 S2 O6 120.5(2) . .
O7 S2 O5 104.6(2) . .
O6 S2 O5 108.90(17) . .
O7 S2 C31 109.8(2) . .
O6 S2 C31 107.5(2) . .
O5 S2 C31 104.5(2) . .
C1 O1 S1 120.2(2) . .
C8 O5 S2 119.6(2) . .
C2 C1 C6 122.4(3) . .
C2 C1 O1 122.3(3) . .
C6 C1 O1 115.3(3) . .
C1 C2 C3 119.8(4) . .
C1 C2 H2 120.1 . .
C3 C2 H2 120.1 . .
C2 C3 C4 120.4(3) . .
C2 C3 H3 119.8 . .
C4 C3 H3 119.8 . .
C3 C4 C5 120.4(3) . .
C3 C4 H4 119.8 . .
C5 C4 H4 119.8 . .
C4 C5 C6 120.2(3) . .
C4 C5 C16 119.9(3) . .
C6 C5 C16 119.8(3) . .
C5 C6 C1 116.8(3) . .
C5 C6 C7 121.2(3) . .
C1 C6 C7 122.0(3) . .
C8 C7 C12 117.8(3) . .
C8 C7 C6 122.1(3) . .
C12 C7 C6 120.0(3) . .
C9 C8 C7 122.7(3) . .
C9 C8 O5 118.3(3) . .
C7 C8 O5 118.7(3) . .
C8 C9 C10 119.1(4) . .
C8 C9 H9 120.4 . .
C10 C9 H9 120.4 . .
C11 C10 C9 119.1(4) . .
C11 C10 H10 120.4 . .
C9 C10 H10 120.4 . .
C10 C11 C12 121.9(4) . .
C10 C11 H11 119.1 . .
C12 C11 H11 119.1 . .
C11 C12 C7 119.2(3) . .
C11 C12 C13 120.7(3) . .
C7 C12 C13 119.9(3) . .
C14 C13 C20 118.7(3) . .
C14 C13 C12 120.9(3) . .
C20 C13 C12 120.4(3) . .
C13 C14 C13 120.4(4) . 7
C13 C14 C15 119.8(2) . .
C13 C14 C15 119.8(2) 7 .
C16 C15 C16 120.7(4) . 7
C16 C15 C14 119.6(2) . .
C16 C15 C14 119.6(2) 7 .
C17 C16 C15 118.7(4) . .
C17 C16 C5 121.1(3) . .
C15 C16 C5 120.2(3) . .
C18 C17 C16 120.2(4) . .
C18 C17 H17 119.9 . .
C16 C17 H17 119.9 . .
C17 C18 C17 121.3(5) 7 .
C17 C18 H18 119.3 7 .
C17 C18 H18 119.3 . .
C20 C19 C20 120.3(5) . 7
C20 C19 H19 119.9 . .
C20 C19 H19 119.9 7 .
C19 C20 C13 120.9(4) . .
C19 C20 H20 119.6 . .
C13 C20 H20 119.6 . .
C22 C21 S1 120.7(3) . .
C22 C21 H21A 107.1 . .
S1 C21 H21A 107.1 . .
C22 C21 H21B 107.1 . .
S1 C21 H21B 107.1 . .
H21A C21 H21B 106.8 . .
C21 C22 C27 109.9(4) . .
C21 C22 C28 119.2(3) . .
C27 C22 C28 101.0(4) . .
C21 C22 C23 119.9(3) . .
C27 C22 C23 101.9(4) . .
C28 C22 C23 102.1(3) . .
C22 C23 C24 104.4(4) . .
C22 C23 H23A 110.9 . .
C24 C23 H23A 110.9 . .
C22 C23 H23B 110.9 . .
C24 C23 H23B 110.9 . .
H23A C23 H23B 108.9 . .
C25 C24 C23 101.7(4) . .
C25 C24 H24A 111.4 . .
C23 C24 H24A 111.4 . .
C25 C24 H24B 111.4 . .
C23 C24 H24B 111.4 . .
H24A C24 H24B 109.3 . .
C26 C25 C24 108.6(6) . .
C26 C25 C28 102.9(5) . .
C24 C25 C28 101.9(4) . .
C26 C25 H25 114.1 . .
C24 C25 H25 114.1 . .
C28 C25 H25 114.1 . .
C25 C26 C27 102.1(5) . .
C25 C26 H26A 111.3 . .
C27 C26 H26A 111.3 . .
C25 C26 H26B 111.3 . .
C27 C26 H26B 111.3 . .
H26A C26 H26B 109.2 . .
O4 C27 C26 127.5(6) . .
O4 C27 C22 126.8(5) . .
C26 C27 C22 105.7(5) . .
C30 C28 C22 112.7(5) . .
C30 C28 C25 114.2(5) . .
C22 C28 C25 94.4(4) . .
C30 C28 C29 110.5(6) . .
C22 C28 C29 110.2(4) . .
C25 C28 C29 113.8(5) . .
C28 C29 H29A 109.5 . .
C28 C29 H29B 109.5 . .
H29A C29 H29B 109.5 . .
C28 C29 H29C 109.5 . .
H29A C29 H29C 109.5 . .
H29B C29 H29C 109.5 . .
C28 C30 H30A 109.5 . .
C28 C30 H30B 109.5 . .
H30A C30 H30B 109.5 . .
C28 C30 H30C 109.5 . .
H30A C30 H30C 109.5 . .
H30B C30 H30C 109.5 . .
C32 C31 S2 122.2(3) . .
C32 C31 H31A 106.8 . .
S2 C31 H31A 106.8 . .
C32 C31 H31B 106.8 . .
S2 C31 H31B 106.8 . .
H31A C31 H31B 106.6 . .
C31 C32 C38 122.2(5) . .
C31 C32 C37 108.3(4) . .
C38 C32 C37 99.8(4) . .
C31 C32 C33 117.6(4) . .
C38 C32 C33 102.3(4) . .
C37 C32 C33 104.0(5) . .
C32 C33 C34 101.4(5) . .
C32 C33 H33A 111.5 . .
C34 C33 H33A 111.5 . .
C32 C33 H33B 111.5 . .
C34 C33 H33B 111.5 . .
H33A C33 H33B 109.3 . .
C35 C34 C33 104.6(5) . .
C35 C34 H34A 110.8 . .
C33 C34 H34A 110.8 . .
C35 C34 H34B 110.8 . .
C33 C34 H34B 110.8 . .
H34A C34 H34B 108.9 . .
C34 C35 C36 111.1(8) . .
C34 C35 C38 102.1(5) . .
C36 C35 C38 100.8(5) . .
C34 C35 H35 113.8 . .
C36 C35 H35 113.8 . .
C38 C35 H35 113.8 . .
C35 C36 C37 102.0(5) . .
C35 C36 H36A 111.4 . .
C37 C36 H36A 111.4 . .
C35 C36 H36B 111.4 . .
C37 C36 H36B 111.4 . .
H36A C36 H36B 109.2 . .
O8 C37 C36 128.9(6) . .
O8 C37 C32 126.0(5) . .
C36 C37 C32 105.0(6) . .
C40 C38 C32 112.0(4) . .
C40 C38 C35 113.4(5) . .
C32 C38 C35 95.2(5) . .
C40 C38 C39 105.3(6) . .
C32 C38 C39 113.6(4) . .
C35 C38 C39 117.6(6) . .
C38 C39 H39A 109.5 . .
C38 C39 H39B 109.5 . .
H39A C39 H39B 109.5 . .
C38 C39 H39C 109.5 . .
H39A C39 H39C 109.5 . .
H39B C39 H39C 109.5 . .
C38 C40 H40A 109.5 . .
C38 C40 H40B 109.5 . .
H40A C40 H40B 109.5 . .
C38 C40 H40C 109.5 . .
H40A C40 H40C 109.5 . .
H40B C40 H40C 109.5 . .

loop_
_geom_bond_atom_site_label_1
_geom_bond_atom_site_label_2
_geom_bond_distance
_geom_bond_site_symmetry_2
S1 O2 1.406(3) .
S1 O3 1.417(3) .
S1 O1 1.610(3) .
S1 C21 1.758(4) .
S2 O7 1.405(3) .
S2 O6 1.406(3) .
S2 O5 1.598(3) .
S2 C31 1.752(5) .
O1 C1 1.421(4) .
O4 C27 1.172(7) .
O5 C8 1.418(4) .
O8 C37 1.194(7) .
C1 C2 1.356(5) .
C1 C6 1.411(5) .
C2 C3 1.360(5) .
C2 H2 0.9300 .
C3 C4 1.383(6) .
C3 H3 0.9300 .
C4 C5 1.383(5) .
C4 H4 0.9300 .
C5 C6 1.401(5) .
C5 C16 1.487(5) .
C6 C7 1.497(5) .
C7 C8 1.385(5) .
C7 C12 1.391(5) .
C8 C9 1.366(5) .
C9 C10 1.376(6) .
C9 H9 0.9300 .
C10 C11 1.375(6) .
C10 H10 0.9300 .
C11 C12 1.379(5) .
C11 H11 0.9300 .
C12 C13 1.492(5) .
C13 C14 1.390(4) .
C13 C20 1.405(5) .
C14 C13 1.390(4) 7
C14 C15 1.497(7) .
C15 C16 1.400(4) .
C15 C16 1.400(4) 7
C16 C17 1.386(5) .
C17 C18 1.371(5) .
C17 H17 0.9300 .
C18 C17 1.371(5) 7
C18 H18 0.9300 .
C19 C20 1.361(5) .
C19 C20 1.361(5) 7
C19 H19 0.9300 .
C20 H20 0.9300 .
C21 C22 1.512(5) .
C21 H21A 0.9700 .
C21 H21B 0.9700 .
C22 C27 1.532(8) .
C22 C28 1.537(6) .
C22 C23 1.554(6) .
C23 C24 1.557(6) .
C23 H23A 0.9700 .
C23 H23B 0.9700 .
C24 C25 1.544(7) .
C24 H24A 0.9700 .
C24 H24B 0.9700 .
C25 C26 1.510(9) .
C25 C28 1.544(7) .
C25 H25 0.9800 .
C26 C27 1.528(8) .
C26 H26A 0.9700 .
C26 H26B 0.9700 .
C28 C30 1.515(9) .
C28 C29 1.543(8) .
C29 H29A 0.9600 .
C29 H29B 0.9600 .
C29 H29C 0.9600 .
C30 H30A 0.9600 .
C30 H30B 0.9600 .
C30 H30C 0.9600 .
C31 C32 1.516(7) .
C31 H31A 0.9700 .
C31 H31B 0.9700 .
C32 C38 1.524(7) .
C32 C37 1.551(8) .
C32 C33 1.558(7) .
C33 C34 1.568(8) .
C33 H33A 0.9700 .
C33 H33B 0.9700 .
C34 C35 1.484(10) .
C34 H34A 0.9700 .
C34 H34B 0.9700 .
C35 C36 1.517(10) .
C35 C38 1.528(11) .
C35 H35 0.9800 .
C36 C37 1.531(8) .
C36 H36A 0.9700 .
C36 H36B 0.9700 .
C38 C40 1.520(9) .
C38 C39 1.587(9) .
C39 H39A 0.9600 .
C39 H39B 0.9600 .
C39 H39C 0.9600 .
C40 H40A 0.9600 .
C40 H40B 0.9600 .
C40 H40C 0.9600 .

loop_
_geom_torsion_atom_site_label_1
_geom_torsion_atom_site_label_2
_geom_torsion_atom_site_label_3
_geom_torsion_atom_site_label_4
_geom_torsion
_geom_torsion_site_symmetry_1
_geom_torsion_site_symmetry_4
O2 S1 O1 C1 -51.9(3) . .
O3 S1 O1 C1 78.0(3) . .
C21 S1 O1 C1 -170.6(3) . .
O7 S2 O5 C8 -157.3(3) . .
O6 S2 O5 C8 -27.2(3) . .
C31 S2 O5 C8 87.4(3) . .
S1 O1 C1 C2 -33.1(4) . .
S1 O1 C1 C6 148.9(3) . .
C6 C1 C2 C3 0.3(6) . .
O1 C1 C2 C3 -177.5(3) . .
C1 C2 C3 C4 -1.6(6) . .
C2 C3 C4 C5 2.6(6) . .
C3 C4 C5 C6 -2.2(5) . .
C3 C4 C5 C16 179.6(3) . .
C4 C5 C6 C1 0.9(5) . .
C16 C5 C6 C1 179.1(3) . .
C4 C5 C6 C7 -177.3(3) . .
C16 C5 C6 C7 0.8(5) . .
C2 C1 C6 C5 0.0(5) . .
O1 C1 C6 C5 178.0(3) . .
C2 C1 C6 C7 178.2(3) . .
O1 C1 C6 C7 -3.8(5) . .
C5 C6 C7 C8 -113.1(4) . .
C1 C6 C7 C8 68.7(4) . .
C5 C6 C7 C12 67.6(4) . .
C1 C6 C7 C12 -110.5(4) . .
C12 C7 C8 C9 1.4(5) . .
C6 C7 C8 C9 -177.9(4) . .
C12 C7 C8 O5 175.3(3) . .
C6 C7 C8 O5 -4.0(5) . .
S2 O5 C8 C9 -88.8(4) . .
S2 O5 C8 C7 97.0(3) . .
C7 C8 C9 C10 -3.4(6) . .
O5 C8 C9 C10 -177.3(4) . .
C8 C9 C10 C11 3.7(7) . .
C9 C10 C11 C12 -2.0(7) . .
C10 C11 C12 C7 0.0(6) . .
C10 C11 C12 C13 176.7(4) . .
C8 C7 C12 C11 0.4(5) . .
C6 C7 C12 C11 179.6(3) . .
C8 C7 C12 C13 -176.4(3) . .
C6 C7 C12 C13 2.9(5) . .
C11 C12 C13 C14 111.4(4) . .
C7 C12 C13 C14 -71.8(4) . .
C11 C12 C13 C20 -66.5(5) . .
C7 C12 C13 C20 110.2(4) . .
C20 C13 C14 C13 -2.3(2) . 7
C12 C13 C14 C13 179.7(4) . 7
C20 C13 C14 C15 177.7(2) . .
C12 C13 C14 C15 -0.3(4) . .
C13 C14 C15 C16 70.0(2) . .
C13 C14 C15 C16 -110.0(2) 7 .
C13 C14 C15 C16 -110.0(2) . 7
C13 C14 C15 C16 70.0(2) 7 7
C16 C15 C16 C17 -0.5(2) 7 .
C14 C15 C16 C17 179.5(2) . .
C16 C15 C16 C5 -178.8(3) 7 .
C14 C15 C16 C5 1.2(3) . .
C4 C5 C16 C17 -71.5(4) . .
C6 C5 C16 C17 110.3(4) . .
C4 C5 C16 C15 106.8(4) . .
C6 C5 C16 C15 -71.4(4) . .
C15 C16 C17 C18 1.0(4) . .
C5 C16 C17 C18 179.3(3) . .
C16 C17 C18 C17 -0.5(2) . 7
C20 C19 C20 C13 -2.4(2) 7 .
C14 C13 C20 C19 4.8(5) . .
C12 C13 C20 C19 -177.2(3) . .
O2 S1 C21 C22 -47.8(4) . .
O3 S1 C21 C22 179.4(3) . .
O1 S1 C21 C22 67.1(4) . .
S1 C21 C22 C27 -131.0(4) . .
S1 C21 C22 C28 113.2(4) . .
S1 C21 C22 C23 -13.6(6) . .
C21 C22 C23 C24 164.6(5) . .
C27 C22 C23 C24 -73.9(5) . .
C28 C22 C23 C24 30.3(6) . .
C22 C23 C24 C25 5.4(6) . .
C23 C24 C25 C26 68.8(6) . .
C23 C24 C25 C28 -39.3(6) . .
C24 C25 C26 C27 -71.2(6) . .
C28 C25 C26 C27 36.3(7) . .
C25 C26 C27 O4 178.4(8) . .
C25 C26 C27 C22 -2.3(7) . .
C21 C22 C27 O4 20.2(9) . .
C28 C22 C27 O4 147.0(7) . .
C23 C22 C27 O4 -107.9(8) . .
C21 C22 C27 C26 -159.2(5) . .
C28 C22 C27 C26 -32.4(6) . .
C23 C22 C27 C26 72.7(6) . .
C21 C22 C28 C30 -69.0(6) . .
C27 C22 C28 C30 170.7(5) . .
C23 C22 C28 C30 65.8(5) . .
C21 C22 C28 C25 172.5(4) . .
C27 C22 C28 C25 52.1(4) . .
C23 C22 C28 C25 -52.8(5) . .
C21 C22 C28 C29 55.0(6) . .
C27 C22 C28 C29 -65.3(6) . .
C23 C22 C28 C29 -170.2(5) . .
C26 C25 C28 C30 -172.7(6) . .
C24 C25 C28 C30 -60.2(6) . .
C26 C25 C28 C22 -55.3(5) . .
C24 C25 C28 C22 57.2(5) . .
C26 C25 C28 C29 59.1(6) . .
C24 C25 C28 C29 171.6(5) . .
O7 S2 C31 C32 -48.5(5) . .
O6 S2 C31 C32 178.8(4) . .
O5 S2 C31 C32 63.2(4) . .
S2 C31 C32 C38 100.4(5) . .
S2 C31 C32 C37 -144.8(4) . .
S2 C31 C32 C33 -27.5(7) . .
C31 C32 C33 C34 168.3(5) . .
C38 C32 C33 C34 31.5(6) . .
C37 C32 C33 C34 -72.1(6) . .
C32 C33 C34 C35 3.5(8) . .
C33 C34 C35 C36 69.6(8) . .
C33 C34 C35 C38 -37.2(8) . .
C34 C35 C36 C37 -68.2(7) . .
C38 C35 C36 C37 39.4(7) . .
C35 C36 C37 O8 178.0(8) . .
C35 C36 C37 C32 -5.1(7) . .
C31 C32 C37 O8 17.3(9) . .
C38 C32 C37 O8 146.1(7) . .
C33 C32 C37 O8 -108.5(7) . .
C31 C32 C37 C36 -159.7(5) . .
C38 C32 C37 C36 -30.9(6) . .
C33 C32 C37 C36 74.5(6) . .
C31 C32 C38 C40 54.9(7) . .
C37 C32 C38 C40 -64.1(7) . .
C33 C32 C38 C40 -170.9(6) . .
C31 C32 C38 C35 172.7(5) . .
C37 C32 C38 C35 53.7(5) . .
C33 C32 C38 C35 -53.1(5) . .
C31 C32 C38 C39 -64.2(7) . .
C37 C32 C38 C39 176.9(6) . .
C33 C32 C38 C39 70.1(7) . .
C34 C35 C38 C40 172.5(6) . .
C36 C35 C38 C40 58.0(6) . .
C34 C35 C38 C32 55.9(6) . .
C36 C35 C38 C32 -58.7(5) . .
C34 C35 C38 C39 -64.2(7) . .
C36 C35 C38 C39 -178.7(5) . .

loop_
_platon_squeeze_void_nr
_platon_squeeze_void_average_x
_platon_squeeze_void_average_y
_platon_squeeze_void_average_z
_platon_squeeze_void_volume
_platon_squeeze_void_count_electrons
_platon_squeeze_void_content
1 0.022 0.022 0.000 426 86 ' '
2 -0.051 0.661 0.332 22 0 ' '
3 -0.022 -0.022 0.500 429 86 ' '
4 0.051 0.339 0.832 22 0 ' '
5 0.052 0.651 0.293 5 0 ' '
6 0.117 0.180 0.829 5 0 ' '
7 0.159 0.537 0.583 18 0 ' '
8 0.151 0.448 0.543 5 0 ' '
9 0.520 0.476 0.249 425 86 ' '
10 0.481 0.525 0.749 423 86 ' '
11 0.189 0.093 0.170 4 0 ' '
12 0.348 0.033 0.167 17 0 ' '
13 0.328 0.597 0.580 4 0 ' '
14 0.349 0.948 0.207 6 0 ' '
15 0.407 0.689 0.920 5 0 ' '
16 0.467 0.848 0.917 18 0 ' '
17 0.458 0.153 0.454 7 0 ' '
18 0.541 0.160 0.415 17 0 ' '
19 0.552 0.849 0.957 6 0 ' '
20 0.597 0.328 0.420 4 0 ' '
21 0.659 0.963 0.667 19 0 ' '
22 0.651 0.052 0.707 6 0 ' '
23 0.689 0.407 0.080 5 0 ' '
24 0.848 0.467 0.083 18 0 ' '
25 0.828 0.903 0.670 4 0 ' '
26 0.849 0.552 0.043 6 0 ' '
27 0.903 0.828 0.330 4 0 ' '
28 0.948 0.349 0.793 5 0 ' '
